data_4511823
loop_
_publ_author_name
'Koike, Ryuta'
'Higashi, Kenjirou'
'Liu, Nan'
'Limwikrant, Waree'
'Yamamoto, Keiji'
'Moribe, Kunikazu'

_publ_section_title
;
 Structural Determination of a Novel Polymorph of Sulfathiazole--Oxalic
 Acid Complex in Powder Form by Solid-State NMR Spectroscopy on the Basis
 of Crystallographic Structure of Another Polymorph
;
_journal_issue 9
_journal_name_full 'Crystal Growth &amp; Design'
_journal_page_first 4510
_journal_paper_doi 10.1021/cg5005903
_journal_volume 14
_journal_year 2014
_chemical_formula_moiety 'C11 H11 N3 O6 S2'
_chemical_formula_sum 'C11 H11 N3 O6 S2'
_chemical_formula_weight 345.34
_space_group_IT_number 14
_symmetry_cell_setting monoclinic
_symmetry_Int_Tables_number 14
_symmetry_space_group_name_Hall '-P 2ybc'
_symmetry_space_group_name_H-M 'P 1 21/c 1'
_atom_sites_solution_hydrogens geom
_atom_sites_solution_primary direct
_atom_sites_solution_secondary difmap
_cell_angle_alpha 90.0000
_cell_angle_beta 112.410(8)
_cell_angle_gamma 90.0000
_cell_formula_units_Z 4
_cell_length_a 10.6915(6)
_cell_length_b 10.5459(5)
_cell_length_c 13.2126(6)
_cell_measurement_reflns_used 12722
_cell_measurement_temperature 296
_cell_measurement_theta_max 27.45
_cell_measurement_theta_min 3.11
_cell_volume 1377.23(14)
_computing_cell_refinement 'RAPID AUTO'
_computing_data_collection 'RAPID AUTO (Rigaku, ????)'
_computing_data_reduction 'RAPID AUTO'
_computing_molecular_graphics 'CrystalStructure 4.0'
_computing_publication_material 'CrystalStructure 4.0 (Rigaku, 2011)'
_computing_structure_refinement 'SHELXL97 (Sheldrick, 2008)'
_computing_structure_solution 'Il Milione (Burla, et al., 2007)'
_diffrn_ambient_temperature 296
_diffrn_detector_area_resol_mean 10.000
_diffrn_measured_fraction_theta_full 0.998
_diffrn_measured_fraction_theta_max 0.998
_diffrn_measurement_device_type 'Rigaku R-AXIS RAPID'
_diffrn_measurement_method \w
_diffrn_radiation_type 'Mo K\a'
_diffrn_radiation_wavelength 0.71075
_diffrn_reflns_av_R_equivalents 0.0264
_diffrn_reflns_limit_h_max 12
_diffrn_reflns_limit_h_min -12
_diffrn_reflns_limit_k_max 12
_diffrn_reflns_limit_k_min -12
_diffrn_reflns_limit_l_max 13
_diffrn_reflns_limit_l_min -15
_diffrn_reflns_number 10647
_diffrn_reflns_theta_full 25.35
_diffrn_reflns_theta_max 25.35
_diffrn_reflns_theta_min 3.18
_diffrn_standards_number 0
_exptl_absorpt_coefficient_mu 0.421
_exptl_absorpt_correction_T_max 0.893
_exptl_absorpt_correction_T_min 0.756
_exptl_absorpt_correction_type multi-scan
_exptl_absorpt_process_details 'ABSCOR (Rigaku, 1995)'
_exptl_crystal_colour colorless
_exptl_crystal_density_diffrn 1.665
_exptl_crystal_density_method 'not measured'
_exptl_crystal_description block
_exptl_crystal_F_000 712.00
_exptl_crystal_size_max 0.746
_exptl_crystal_size_mid 0.512
_exptl_crystal_size_min 0.270
_refine_diff_density_max 0.42
_refine_diff_density_min -0.66
_refine_ls_extinction_method none
_refine_ls_goodness_of_fit_ref 1.255
_refine_ls_hydrogen_treatment constr
_refine_ls_number_parameters 201
_refine_ls_number_reflns 2512
_refine_ls_number_restraints 0
_refine_ls_R_factor_gt 0.0333
_refine_ls_shift/su_max 0.000
_refine_ls_structure_factor_coef Fsqd
_refine_ls_weighting_details 'w = 1/[\s^2^(Fo^2^)+(0.0354P)^2^+1.3809P] where P=(Fo^2^+2Fc^2^)/3'
_refine_ls_weighting_scheme calc
_refine_ls_wR_factor_ref 0.0901
_reflns_number_gt 2412
_reflns_number_total 2512
_reflns_threshold_expression F^2^>2.0\s(F^2^)
_cod_data_source_file cg5005903_si_002.cif
_cod_data_source_block SX137
_cod_depositor_comments 'Adding full bibliography for 4511823.cif.'
_cod_original_cell_volume 1377.24(14)
_cod_database_code 4511823

loop_
_symmetry_equiv_pos_site_id
_symmetry_equiv_pos_as_xyz
1 +X,+Y,+Z
2 -X,1/2+Y,1/2-Z
3 -X,-Y,-Z
4 +X,1/2-Y,1/2+Z

loop_
_atom_site_label
_atom_site_type_symbol
_atom_site_fract_x
_atom_site_fract_y
_atom_site_fract_z
_atom_site_U_iso_or_equiv
_atom_site_adp_type
_atom_site_occupancy
_atom_site_symmetry_multiplicity
_atom_site_calc_flag
_atom_site_refinement_flags
S1 S -0.15067(5) 0.63748(4) 0.10492(4) 0.00925(14) Uani 1 4 d .
S2 S -0.17350(5) 0.94482(5) 0.05884(4) 0.01389(15) Uani 1 4 d .
O1 O -0.20359(13) 0.72102(13) 0.16713(11) 0.0122(3) Uani 1 4 d .
O2 O -0.19764(14) 0.50837(13) 0.08999(12) 0.0149(3) Uani 1 4 d .
O3 O 0.49868(14) 0.64893(12) -0.01641(11) 0.0109(3) Uani 1 4 d .
O4 O 0.51378(14) 0.55291(12) 0.14008(11) 0.0125(3) Uani 1 4 d .
O5 O 0.49200(14) 0.87486(12) 0.07399(11) 0.0120(3) Uani 1 4 d .
O6 O 0.53850(14) 0.78104(13) 0.23700(11) 0.0122(3) Uani 1 4 d .
N1 N 0.44903(15) 0.61539(15) 0.35024(13) 0.0082(3) Uani 1 4 d .
N2 N -0.17434(16) 0.69452(16) -0.01295(13) 0.0109(3) Uani 1 4 d .
N3 N -0.19237(17) 0.86606(16) -0.12698(13) 0.0121(4) Uani 1 4 d .
C1 C 0.02721(19) 0.63281(18) 0.17717(15) 0.0094(4) Uani 1 4 d .
C2 C 0.10159(19) 0.53724(18) 0.15302(15) 0.0106(4) Uani 1 4 d .
C3 C 0.24101(19) 0.53225(18) 0.20909(15) 0.0102(4) Uani 1 4 d .
C4 C 0.30315(19) 0.62258(18) 0.28914(15) 0.0086(4) Uani 1 4 d .
C5 C 0.2297(2) 0.71870(18) 0.31287(15) 0.0104(4) Uani 1 4 d .
C6 C 0.0902(2) 0.72384(18) 0.25650(16) 0.0108(4) Uani 1 4 d .
C7 C -0.17973(18) 0.81878(19) -0.02902(15) 0.0096(4) Uani 1 4 d .
C8 C -0.1832(2) 1.0543(2) -0.04248(18) 0.0168(4) Uani 1 4 d .
C9 C -0.1948(2) 0.99675(19) -0.13568(17) 0.0145(4) Uani 1 4 d .
C10 C 0.50833(18) 0.65229(18) 0.07882(16) 0.0089(4) Uani 1 4 d .
C11 C 0.51369(18) 0.78118(18) 0.13687(15) 0.0088(4) Uani 1 4 d .
H1A H 0.47473 0.53451 0.35889 0.0099 Uiso 1 4 calc R
H1B H 0.4698 0.65136 0.41557 0.0099 Uiso 1 4 calc R
H1C H 0.49151 0.6559 0.31353 0.0099 Uiso 1 4 calc R
H2 H 0.05814 0.47714 0.09966 0.0127 Uiso 1 4 calc R
H3 H -0.19859 0.81774 -0.18113 0.0145 Uiso 1 4 calc R
H3A H 0.29192 0.46946 0.1933 0.0122 Uiso 1 4 calc R
H4 H 0.51053 0.48811 0.10486 0.0150 Uiso 1 4 calc R
H5 H 0.27335 0.77903 0.36595 0.0125 Uiso 1 4 calc R
H6 H 0.03963 0.78742 0.27167 0.0130 Uiso 1 4 calc R
H8 H -0.18063 1.14172 -0.03293 0.0202 Uiso 1 4 calc R
H9 H -0.20354 1.03987 -0.19942 0.0174 Uiso 1 4 calc R

loop_
_atom_site_aniso_label
_atom_site_aniso_U_11
_atom_site_aniso_U_22
_atom_site_aniso_U_33
_atom_site_aniso_U_12
_atom_site_aniso_U_13
_atom_site_aniso_U_23
S1 0.0079(2) 0.0112(3) 0.0083(3) -0.00012(17) 0.00267(18) 0.00088(17)
S2 0.0208(3) 0.0118(3) 0.0112(3) 0.00166(19) 0.0083(2) -0.00151(18)
O1 0.0113(7) 0.0173(7) 0.0093(7) 0.0023(5) 0.0053(5) 0.0009(6)
O2 0.0126(7) 0.0125(7) 0.0181(7) -0.0026(6) 0.0041(6) 0.0015(6)
O3 0.0134(7) 0.0094(7) 0.0091(7) 0.0006(5) 0.0035(6) -0.0002(5)
O4 0.0204(7) 0.0058(7) 0.0123(7) 0.0000(5) 0.0074(6) 0.0001(5)
O5 0.0170(7) 0.0082(7) 0.0108(7) 0.0005(5) 0.0053(6) 0.0004(6)
O6 0.0169(7) 0.0108(7) 0.0098(7) -0.0027(5) 0.0061(6) -0.0012(6)
N1 0.0092(8) 0.0080(8) 0.0076(8) 0.0001(6) 0.0034(6) 0.0001(6)
N2 0.0121(8) 0.0124(8) 0.0076(8) 0.0003(6) 0.0032(6) -0.0007(7)
N3 0.0155(9) 0.0141(9) 0.0069(8) -0.0009(7) 0.0045(7) -0.0013(7)
C1 0.0092(9) 0.0117(9) 0.0073(9) 0.0004(7) 0.0031(7) 0.0029(7)
C2 0.0129(9) 0.0105(9) 0.0077(9) -0.0015(7) 0.0034(7) -0.0005(8)
C3 0.0128(9) 0.0098(9) 0.0093(9) 0.0015(7) 0.0057(8) 0.0007(8)
C4 0.0094(9) 0.0097(9) 0.0071(9) -0.0002(7) 0.0037(7) 0.0038(7)
C5 0.0138(10) 0.0078(9) 0.0092(9) -0.0010(7) 0.0038(8) 0.0007(8)
C6 0.0126(9) 0.0094(9) 0.0115(9) 0.0018(7) 0.0058(8) 0.0013(8)
C7 0.0065(9) 0.0132(10) 0.0084(9) 0.0004(7) 0.0020(7) -0.0017(8)
C8 0.0203(11) 0.0124(10) 0.0192(11) 0.0012(8) 0.0089(9) 0.0033(8)
C9 0.0155(10) 0.0142(10) 0.0137(10) 0.0003(8) 0.0055(8) 0.0040(8)
C10 0.0051(8) 0.0099(9) 0.0108(9) 0.0003(7) 0.0020(7) 0.0014(7)
C11 0.0069(9) 0.0086(9) 0.0110(9) -0.0011(7) 0.0035(7) -0.0007(8)

loop_
_atom_type_symbol
_atom_type_description
_atom_type_scat_dispersion_real
_atom_type_scat_dispersion_imag
_atom_type_scat_source
C C 0.0033 0.0016
;
International Tables for Crystallography
(1992, Vol. C, Tables 4.2.6.8 and 6.1.1.4)
;
H H 0.0000 0.0000
;
International Tables for Crystallography
(1992, Vol. C, Table 6.1.1.4)
;
O O 0.0106 0.0060
;
International Tables for Crystallography
(1992, Vol. C, Tables 4.2.6.8 and 6.1.1.4)
;
N N 0.0061 0.0033
;
International Tables for Crystallography
(1992, Vol. C, Tables 4.2.6.8 and 6.1.1.4)
;
S S 0.1246 0.1234
;
International Tables for Crystallography
(1992, Vol. C, Tables 4.2.6.8 and 6.1.1.4)
;

loop_
_geom_angle_atom_site_label_1
_geom_angle_atom_site_label_2
_geom_angle_atom_site_label_3
_geom_angle
_geom_angle_publ_flag
O1 S1 O2 117.32(10) yes
O1 S1 N2 111.76(9) yes
O1 S1 C1 106.27(8) yes
O2 S1 N2 107.79(9) yes
O2 S1 C1 107.10(8) yes
N2 S1 C1 105.91(10) yes
C7 S2 C8 91.00(10) yes
S1 N2 C7 120.64(15) yes
C7 N3 C9 116.20(18) yes
S1 C1 C2 119.01(13) yes
S1 C1 C6 119.88(16) yes
C2 C1 C6 121.11(17) yes
C1 C2 C3 119.66(16) yes
C2 C3 C4 118.95(19) yes
N1 C4 C3 119.03(18) yes
N1 C4 C5 119.34(16) yes
C3 C4 C5 121.63(17) yes
C4 C5 C6 119.37(17) yes
C1 C6 C5 119.27(19) yes
S2 C7 N2 131.05(16) yes
S2 C7 N3 108.75(14) yes
N2 C7 N3 120.20(19) yes
S2 C8 C9 111.44(16) yes
N3 C9 C8 112.6(2) yes
O3 C10 O4 125.31(18) yes
O3 C10 C11 120.45(17) yes
O4 C10 C11 114.23(18) yes
O5 C11 O6 127.94(18) yes
O5 C11 C10 113.58(17) yes
O6 C11 C10 118.47(17) yes
C10 O4 H4 109.472 no
C4 N1 H1A 109.471 no
C4 N1 H1B 109.464 no
C4 N1 H1C 109.475 no
H1A N1 H1B 109.466 no
H1A N1 H1C 109.470 no
H1B N1 H1C 109.481 no
C7 N3 H3 121.901 no
C9 N3 H3 121.901 no
C1 C2 H2 120.170 no
C3 C2 H2 120.170 no
C2 C3 H3A 120.525 no
C4 C3 H3A 120.523 no
C4 C5 H5 120.315 no
C6 C5 H5 120.311 no
C1 C6 H6 120.363 no
C5 C6 H6 120.368 no
S2 C8 H8 124.288 no
C9 C8 H8 124.274 no
N3 C9 H9 123.715 no
C8 C9 H9 123.709 no

loop_
_geom_bond_atom_site_label_1
_geom_bond_atom_site_label_2
_geom_bond_distance
_geom_bond_publ_flag
S1 O1 1.4583(17) yes
S1 O2 1.4386(14) yes
S1 N2 1.5971(18) yes
S1 C1 1.7738(18) yes
S2 C7 1.749(2) yes
S2 C8 1.740(2) yes
O3 C10 1.223(3) yes
O4 C10 1.312(2) yes
O5 C11 1.254(2) yes
O6 C11 1.246(2) yes
N1 C4 1.459(2) yes
N2 C7 1.325(3) yes
N3 C7 1.345(3) yes
N3 C9 1.382(3) yes
C1 C2 1.394(3) yes
C1 C6 1.391(3) yes
C2 C3 1.390(3) yes
C3 C4 1.390(3) yes
C4 C5 1.389(3) yes
C5 C6 1.391(3) yes
C8 C9 1.335(3) yes
C10 C11 1.551(3) yes
O4 H4 0.820 no
N1 H1A 0.890 no
N1 H1B 0.890 no
N1 H1C 0.890 no
N3 H3 0.860 no
C2 H2 0.930 no
C3 H3A 0.930 no
C5 H5 0.930 no
C6 H6 0.930 no
C8 H8 0.930 no
C9 H9 0.930 no

loop_
_geom_contact_atom_site_label_1
_geom_contact_atom_site_label_2
_geom_contact_distance
_geom_contact_publ_flag
_geom_contact_site_symmetry_2
S1 S2 3.2897(7) no .
S2 O1 2.8411(16) no .
O1 C6 2.904(2) no .
O1 C7 2.889(3) no .
O2 C2 2.998(2) no .
O3 O5 2.6784(19) no .
O3 O6 3.499(2) no .
O4 O5 3.4914(18) no .
O4 O6 2.6907(19) no .
N2 C2 3.366(2) no .
N2 C9 3.545(3) no .
C1 C4 2.752(3) no .
C1 C7 3.401(2) no .
C2 C5 2.792(3) no .
C3 C6 2.801(3) no .
S1 O3 3.4723(15) no 1_455
S1 C10 3.532(2) no 1_455
S2 C3 3.530(2) no 2_555
S2 C4 3.405(2) no 2_555
S2 C5 3.515(2) no 2_555
O1 O3 3.2720(17) no 1_455
O1 O4 3.403(2) no 1_455
O1 O5 3.4184(19) no 1_455
O1 O6 3.286(2) no 1_455
O1 N3 2.830(2) no 4_565
O1 C9 3.447(3) no 4_565
O1 C10 2.938(2) no 1_455
O1 C11 2.963(2) no 1_455
O2 O3 3.3519(19) no 1_455
O2 O3 3.416(2) no 3_565
O2 O4 3.426(2) no 1_455
O2 C5 3.381(2) no 2_545
O2 C6 3.558(2) no 2_545
O2 C10 3.443(3) no 1_455
O3 S1 3.4723(15) no 1_655
O3 O1 3.2720(17) no 1_655
O3 O2 3.3519(19) no 1_655
O3 O2 3.416(2) no 3_565
O3 O3 3.1697(18) no 3_665
O3 O4 2.6557(19) no 3_665
O3 O6 3.521(2) no 4_564
O3 N1 2.975(2) no 4_564
O3 N2 3.512(2) no 1_655
O3 C4 3.561(2) no 4_564
O3 C5 3.219(2) no 4_564
O3 C10 3.276(2) no 3_665
O4 O1 3.403(2) no 1_655
O4 O2 3.426(2) no 1_655
O4 O3 2.6557(19) no 3_665
O4 O6 3.444(2) no 2_645
O4 N1 3.176(3) no .
O4 N3 3.5638(19) no 4_665
O4 C3 3.378(3) no .
O4 C4 3.588(3) no .
O4 C9 3.424(2) no 4_665
O4 C10 3.547(3) no 3_665
O5 O1 3.4184(19) no 1_655
O5 O5 3.328(2) no 3_675
O5 N1 2.712(2) no 2_655
O5 N1 2.815(2) no 4_564
O5 C3 3.589(2) no 2_655
O5 C4 3.446(2) no 2_655
O5 C4 3.528(2) no 4_564
O5 C8 3.253(3) no 3_575
O6 O1 3.286(2) no 1_655
O6 O3 3.521(2) no 4_565
O6 O4 3.444(2) no 2_655
O6 N1 2.701(2) no .
O6 N2 3.5600(18) no 4_665
O6 N3 3.158(2) no 4_665
O6 C3 3.436(2) no 2_655
O6 C4 3.305(3) no .
O6 C7 3.555(2) no 4_665
N1 O3 2.975(2) no 4_565
N1 O4 3.176(3) no .
N1 O5 2.712(2) no 2_645
N1 O5 2.815(2) no 4_565
N1 O6 2.701(2) no .
N1 C11 3.544(2) no 2_645
N2 O3 3.512(2) no 1_455
N2 O6 3.5600(18) no 4_464
N2 C2 3.332(3) no 3_565
N2 C3 3.396(3) no 3_565
N3 O1 2.830(2) no 4_564
N3 O4 3.5638(19) no 4_464
N3 O6 3.158(2) no 4_464
C2 N2 3.332(3) no 3_565
C3 S2 3.530(2) no 2_545
C3 O4 3.378(3) no .
C3 O5 3.589(2) no 2_645
C3 O6 3.436(2) no 2_645
C3 N2 3.396(3) no 3_565
C4 S2 3.405(2) no 2_545
C4 O3 3.561(2) no 4_565
C4 O4 3.588(3) no .
C4 O5 3.446(2) no 2_645
C4 O5 3.528(2) no 4_565
C4 O6 3.305(3) no .
C5 S2 3.515(2) no 2_545
C5 O2 3.381(2) no 2_555
C5 O3 3.219(2) no 4_565
C6 O2 3.558(2) no 2_555
C7 O6 3.555(2) no 4_464
C8 O5 3.253(3) no 3_575
C9 O1 3.447(3) no 4_564
C9 O4 3.424(2) no 4_464
C10 S1 3.532(2) no 1_655
C10 O1 2.938(2) no 1_655
C10 O2 3.443(3) no 1_655
C10 O3 3.276(2) no 3_665
C10 O4 3.547(3) no 3_665
C11 O1 2.963(2) no 1_655
C11 N1 3.544(2) no 2_655
S1 H2 2.8225 no .
S1 H6 2.8419 no .
S2 H3 3.3574 no .
S2 H6 3.3120 no .
S2 H9 3.4520 no .
O1 H6 2.5341 no .
O2 H2 2.7087 no .
O3 H4 2.3033 no .
O6 H4 3.5047 no .
N1 H3A 2.6142 no .
N1 H5 2.6166 no .
N2 H2 3.2905 no .
N2 H3 2.5009 no .
N3 H8 3.1452 no .
C1 H3A 3.2501 no .
C1 H5 3.2434 no .
C2 H6 3.2633 no .
C3 H1A 2.5281 no .
C3 H1B 3.1489 no .
C3 H1C 2.8213 no .
C3 H5 3.2622 no .
C4 H2 3.2376 no .
C4 H6 3.2430 no .
C5 H1A 3.1293 no .
C5 H1B 2.5060 no .
C5 H1C 2.8734 no .
C5 H3A 3.2633 no .
C6 H2 3.2617 no .
C7 H8 3.4061 no .
C7 H9 3.1833 no .
C8 H3 3.0618 no .
C11 H4 3.1179 no .
H1A H3A 2.4119 no .
H1A H5 3.3834 no .
H1B H3A 3.4151 no .
H1B H5 2.3673 no .
H1C H3A 2.8911 no .
H1C H5 2.9729 no .
H2 H3A 2.3295 no .
H3 H9 2.3535 no .
H5 H6 2.3303 no .
H8 H9 2.3753 no .
S1 H2 3.4329 no 3_565
S1 H3 3.0953 no 4_565
S1 H9 3.4081 no 4_565
O1 H3 2.0268 no 4_565
O1 H3A 3.5334 no 2_555
O1 H9 3.2677 no 4_565
O2 H2 3.3729 no 3_565
O2 H3 3.5400 no 4_565
O2 H3A 3.4934 no 3_565
O2 H4 3.2073 no 1_455
O2 H4 3.3546 no 3_565
O2 H5 2.6839 no 2_545
O2 H6 3.0447 no 2_545
O2 H9 2.8528 no 4_565
O3 H1B 2.2643 no 4_564
O3 H1C 3.0265 no 4_564
O3 H4 1.8375 no 3_665
O3 H5 2.4376 no 4_564
O4 H1A 3.0807 no .
O4 H1C 2.6276 no .
O4 H3 3.3703 no 4_665
O4 H3A 2.8578 no .
O4 H4 3.1760 no 3_665
O4 H9 3.1148 no 4_665
O5 H1A 1.8727 no 2_655
O5 H1A 2.9368 no 4_564
O5 H1B 2.9403 no 2_655
O5 H1B 2.0335 no 4_564
O5 H1C 3.2900 no 2_655
O5 H1C 3.4546 no 4_564
O5 H3A 3.2203 no 2_655
O5 H5 3.2795 no 4_564
O5 H8 3.1670 no 3_575
O6 H1A 3.2642 no .
O6 H1A 2.9383 no 2_655
O6 H1B 3.0492 no .
O6 H1C 1.8449 no .
O6 H3 2.7997 no 4_665
O6 H3A 2.6097 no 2_655
O6 H4 3.2007 no 2_655
N2 H2 2.6867 no 3_565
N2 H3A 2.8222 no 3_565
N3 H1C 3.1732 no 4_464
C2 H2 3.1206 no 3_565
C2 H6 3.3699 no 2_545
C5 H8 3.2482 no 2_545
C5 H9 2.9135 no 3_575
C6 H3 3.5137 no 4_565
C6 H8 3.5117 no 2_545
C6 H9 2.9905 no 3_575
C7 H1B 3.5474 no 4_464
C7 H1C 3.3434 no 4_464
C8 H1A 3.5094 no 4_464
C9 H1A 3.5221 no 4_464
C9 H1C 3.5461 no 4_464
C10 H1B 2.9039 no 4_564
C10 H1C 3.1743 no .
C10 H3 3.5214 no 4_665
C10 H4 2.7838 no 3_665
C10 H5 3.0593 no 4_564
C11 H1A 2.6741 no 2_655
C11 H1B 2.8687 no 4_564
C11 H1C 2.7698 no .
C11 H3 3.2701 no 4_665
C11 H3A 3.1211 no 2_655
C11 H5 3.5786 no 4_564
C11 H8 3.3910 no 3_575
H1A O4 3.0807 no .
H1A O5 1.8727 no 2_645
H1A O5 2.9368 no 4_565
H1A O6 3.2642 no .
H1A O6 2.9383 no 2_645
H1A C8 3.5094 no 4_665
H1A C9 3.5221 no 4_665
H1A C11 2.6741 no 2_645
H1A H1B 3.4244 no 3_666
H1A H4 3.5540 no .
H1B O3 2.2643 no 4_565
H1B O5 2.9403 no 2_645
H1B O5 2.0335 no 4_565
H1B O6 3.0492 no .
H1B C7 3.5474 no 4_665
H1B C10 2.9039 no 4_565
H1B C11 2.8687 no 4_565
H1B H1A 3.4244 no 3_666
H1B H4 3.5739 no 2_655
H1C O3 3.0265 no 4_565
H1C O4 2.6276 no .
H1C O5 3.2900 no 2_645
H1C O5 3.4546 no 4_565
H1C O6 1.8449 no .
H1C N3 3.1732 no 4_665
H1C C7 3.3434 no 4_665
H1C C9 3.5461 no 4_665
H1C C10 3.1743 no .
H1C C11 2.7698 no .
H1C H3 3.2988 no 4_665
H1C H4 3.3469 no .
H2 S1 3.4329 no 3_565
H2 O2 3.3729 no 3_565
H2 N2 2.6867 no 3_565
H2 C2 3.1206 no 3_565
H2 H2 2.4934 no 3_565
H2 H3 3.4427 no 3_565
H2 H6 3.0563 no 2_545
H3 S1 3.0953 no 4_564
H3 O1 2.0268 no 4_564
H3 O2 3.5400 no 4_564
H3 O4 3.3703 no 4_464
H3 O6 2.7997 no 4_464
H3 C6 3.5137 no 4_564
H3 C10 3.5214 no 4_464
H3 C11 3.2701 no 4_464
H3 H1C 3.2988 no 4_464
H3 H2 3.4427 no 3_565
H3 H3A 3.1738 no 3_565
H3 H6 3.0523 no 4_564
H3A O1 3.5334 no 2_545
H3A O2 3.4934 no 3_565
H3A O4 2.8578 no .
H3A O5 3.2203 no 2_645
H3A O6 2.6097 no 2_645
H3A N2 2.8222 no 3_565
H3A C11 3.1211 no 2_645
H3A H3 3.1738 no 3_565
H3A H4 2.9915 no .
H4 O2 3.2073 no 1_655
H4 O2 3.3546 no 3_565
H4 O3 1.8375 no 3_665
H4 O4 3.1760 no 3_665
H4 O6 3.2007 no 2_645
H4 C10 2.7838 no 3_665
H4 H1A 3.5540 no .
H4 H1B 3.5739 no 2_645
H4 H1C 3.3469 no .
H4 H3A 2.9915 no .
H4 H4 2.7048 no 3_665
H4 H5 3.1097 no 2_645
H4 H9 3.1768 no 4_665
H5 O2 2.6839 no 2_555
H5 O3 2.4376 no 4_565
H5 O5 3.2795 no 4_565
H5 C10 3.0593 no 4_565
H5 C11 3.5786 no 4_565
H5 H4 3.1097 no 2_655
H5 H8 3.1008 no 2_545
H5 H9 2.7917 no 3_575
H6 O2 3.0447 no 2_555
H6 C2 3.3699 no 2_555
H6 H2 3.0563 no 2_555
H6 H3 3.0523 no 4_565
H6 H8 3.5471 no 2_545
H6 H9 2.9284 no 3_575
H8 O5 3.1670 no 3_575
H8 C5 3.2482 no 2_555
H8 C6 3.5117 no 2_555
H8 C11 3.3910 no 3_575
H8 H5 3.1008 no 2_555
H8 H6 3.5471 no 2_555
H9 S1 3.4081 no 4_564
H9 O1 3.2677 no 4_564
H9 O2 2.8528 no 4_564
H9 O4 3.1148 no 4_464
H9 C5 2.9135 no 3_575
H9 C6 2.9905 no 3_575
H9 H4 3.1768 no 4_464
H9 H5 2.7917 no 3_575
H9 H6 2.9284 no 3_575

loop_
_geom_hbond_atom_site_label_D
_geom_hbond_atom_site_label_H
_geom_hbond_atom_site_label_A
_geom_hbond_site_symmetry_A
_geom_hbond_distance_DA
_geom_hbond_distance_DH
_geom_hbond_distance_HA
_geom_hbond_angle_DHA
_geom_hbond_publ_flag
O4 H4 O3 3_665 2.6557(19) 0.820 1.837 175.4 no
N1 H1A O5 2_645 2.712(2) 0.890 1.873 156.3 no
N1 H1B O3 4_565 2.975(2) 0.890 2.264 136.7 no
N1 H1B O5 4_565 2.815(2) 0.890 2.034 145.9 no
N1 H1C O6 . 2.701(2) 0.890 1.845 160.8 no
N3 H3 O1 4_564 2.830(2) 0.860 2.027 155.1 no

loop_
_geom_torsion_atom_site_label_1
_geom_torsion_atom_site_label_2
_geom_torsion_atom_site_label_3
_geom_torsion_atom_site_label_4
_geom_torsion
_geom_torsion_publ_flag
O1 S1 N2 C7 29.04(15) no
O1 S1 C1 C2 164.17(13) no
O1 S1 C1 C6 -15.87(17) no
O2 S1 N2 C7 159.36(12) no
O2 S1 C1 C2 38.01(18) no
O2 S1 C1 C6 -142.03(14) no
N2 S1 C1 C2 -76.83(16) no
N2 S1 C1 C6 103.13(15) no
C1 S1 N2 C7 -86.27(14) no
C7 S2 C8 C9 1.97(14) no
C8 S2 C7 N2 178.38(17) no
C8 S2 C7 N3 -1.75(13) no
S1 N2 C7 S2 -3.7(3) no
S1 N2 C7 N3 176.40(12) no
C7 N3 C9 C8 0.3(2) no
C9 N3 C7 S2 1.2(2) no
C9 N3 C7 N2 -178.91(16) no
S1 C1 C2 C3 -179.89(13) no
S1 C1 C6 C5 179.71(13) no
C2 C1 C6 C5 -0.3(3) no
C6 C1 C2 C3 0.1(3) no
C1 C2 C3 C4 0.6(3) no
C2 C3 C4 N1 178.30(17) no
C2 C3 C4 C5 -1.2(3) no
N1 C4 C5 C6 -178.48(16) no
C3 C4 C5 C6 1.0(3) no
C4 C5 C6 C1 -0.2(3) no
S2 C8 C9 N3 -1.7(2) no
O3 C10 C11 O5 7.6(3) no
O3 C10 C11 O6 -172.18(16) no
O4 C10 C11 O5 -171.84(15) no
O4 C10 C11 O6 8.4(2) no
